data_4028408
loop_
_publ_author_name
'Akhilesh K. Verma'
'Deepak Choudhary'
'Rakesh K. Saunthwal'
'Vineeta Rustagi'
'Monika Patel'
'Rakesh K. Tiwari'

_publ_section_title
;
 On Water: Silver-Catalyzed Domino Approach for the Synthesis of
 Benzoxazine/Oxazine-Fused Isoquinolines and Naphthyridines from o-Alkynyl
 Aldehydes
;
_journal_name_full 'Journal of Organic Chemistry'
_journal_page_first 6657
_journal_page_last 6669
_journal_paper_doi 10.1021/jo4009639
_journal_volume 78
_journal_year 2013
_chemical_formula_moiety 'C22 H17 N O'
_chemical_formula_sum 'C22 H17 N O'
_chemical_formula_weight 311.37
_chemical_melting_point 419
_chemical_name_common aminopropenol
_chemical_name_systematic
; 
 Heterocycles 
;
_space_group_IT_number 4
_symmetry_cell_setting monoclinic
_symmetry_space_group_name_Hall 'P 2yb'
_symmetry_space_group_name_H-M 'P 1 21 1'
_atom_sites_solution_hydrogens geom
_atom_sites_solution_primary direct
_atom_sites_solution_secondary difmap
_audit_creation_method SHELXL-97
_cell_angle_alpha 90.00
_cell_angle_beta 114.27(2)
_cell_angle_gamma 90.00
_cell_formula_units_Z 2
_cell_length_a 11.3784(19)
_cell_length_b 5.7382(8)
_cell_length_c 13.148(3)
_cell_measurement_reflns_used 1443
_cell_measurement_temperature 296(2)
_cell_measurement_theta_max 28.8946
_cell_measurement_theta_min 3.3926
_cell_volume 782.6(3)
_computing_structure_refinement 'SHELXL-97 (Sheldrick, 1997)'
_computing_structure_solution 'SHELXS-97 (Sheldrick, 1990)'
_diffrn_ambient_temperature 296(2)
_diffrn_detector_area_resol_mean 15.9853
_diffrn_measured_fraction_theta_full 0.960
_diffrn_measured_fraction_theta_max 0.960
_diffrn_measurement_device_type 'Xcalibur, Sapphire3'
_diffrn_measurement_method '\w scans'
_diffrn_radiation_monochromator graphite
_diffrn_radiation_source 'fine-focus sealed tube'
_diffrn_radiation_type MoK\a
_diffrn_radiation_wavelength 0.71073
_diffrn_reflns_av_R_equivalents 0.0203
_diffrn_reflns_av_sigmaI/netI 0.0467
_diffrn_reflns_limit_h_max 13
_diffrn_reflns_limit_h_min -15
_diffrn_reflns_limit_k_max 7
_diffrn_reflns_limit_k_min -7
_diffrn_reflns_limit_l_max 17
_diffrn_reflns_limit_l_min -16
_diffrn_reflns_number 5580
_diffrn_reflns_theta_full 27.99
_diffrn_reflns_theta_max 27.99
_diffrn_reflns_theta_min 3.40
_diffrn_standards_decay_% 0
_exptl_absorpt_coefficient_mu 0.081
_exptl_absorpt_correction_T_max 0.9856
_exptl_absorpt_correction_T_min 0.9731
_exptl_absorpt_correction_type multi-scan
_exptl_absorpt_process_details
;
CrysAlisPro, Agilent Technologies,
Version 1.171.34.49 (release 20-01-2011 CrysAlis171 .NET)
(compiled Jan 20 2011,15:58:25)
empirical absorption correction using spherical harmonics,
 implemented in SCALE3 ABSPACK scaling algorithm.
;
_exptl_crystal_colour Yellow
_exptl_crystal_density_diffrn 1.321
_exptl_crystal_description block
_exptl_crystal_F_000 328
_exptl_crystal_size_max 0.34
_exptl_crystal_size_mid 0.24
_exptl_crystal_size_min 0.18
_refine_diff_density_max 0.132
_refine_diff_density_min -0.163
_refine_diff_density_rms 0.039
_refine_ls_abs_structure_details 'Flack H D (1983), Acta Cryst. A39, 876-881'
_refine_ls_abs_structure_Flack 2(2)
_refine_ls_extinction_method none
_refine_ls_goodness_of_fit_ref 1.055
_refine_ls_hydrogen_treatment mixed
_refine_ls_matrix_type full
_refine_ls_number_parameters 221
_refine_ls_number_reflns 3375
_refine_ls_number_restraints 1
_refine_ls_restrained_S_all 1.055
_refine_ls_R_factor_all 0.0664
_refine_ls_R_factor_gt 0.0503
_refine_ls_shift/su_max 0.004
_refine_ls_shift/su_mean 0.001
_refine_ls_structure_factor_coef Fsqd
_refine_ls_weighting_details 'calc w=1/[\s^2^(Fo^2^)+(0.0517P)^2^+0.0000P] where P=(Fo^2^+2Fc^2^)/3'
_refine_ls_weighting_scheme calc
_refine_ls_wR_factor_gt 0.1050
_refine_ls_wR_factor_ref 0.1157
_reflns_number_gt 2706
_reflns_number_total 3375
_reflns_threshold_expression >2sigma(I)
_cod_data_source_file jo4009639_si_002.cif
_cod_data_source_block shelxl
_cod_original_cell_volume 782.6(2)
_cod_original_sg_symbol_H-M 'P 21'
_cod_database_code 4028408

loop_
_symmetry_equiv_pos_as_xyz
'x, y, z'
'-x, y+1/2, -z'

loop_
_atom_site_label
_atom_site_type_symbol
_atom_site_fract_x
_atom_site_fract_y
_atom_site_fract_z
_atom_site_U_iso_or_equiv
_atom_site_adp_type
_atom_site_occupancy
_atom_site_symmetry_multiplicity
_atom_site_calc_flag
_atom_site_refinement_flags
C1 C 0.91751(19) 0.4645(4) 0.78036(16) 0.0358(5) Uani 1 1 d .
C2 C 1.00065(19) 0.2936(4) 0.77256(18) 0.0401(5) Uani 1 1 d .
H2 H 0.9677 0.1619 0.7288 0.048 Uiso 1 1 calc R
C3 C 1.1326(2) 0.3212(5) 0.8304(2) 0.0498(6) Uani 1 1 d .
H3 H 1.1882 0.2081 0.8246 0.060 Uiso 1 1 calc R
C4 C 1.1823(2) 0.5143(5) 0.8962(2) 0.0563(7) Uani 1 1 d .
H4 H 1.2711 0.5327 0.9338 0.068 Uiso 1 1 calc R
C5 C 1.0998(2) 0.6810(5) 0.90611(19) 0.0508(6) Uani 1 1 d .
H5 H 1.1334 0.8090 0.9524 0.061 Uiso 1 1 calc R
C6 C 0.9679(2) 0.6591(4) 0.84786(18) 0.0414(5) Uani 1 1 d .
C7 C 0.8703(2) 0.8237(5) 0.8572(2) 0.0543(7) Uani 1 1 d .
H7A H 0.9105 0.9241 0.9217 0.065 Uiso 1 1 calc R
H7B H 0.8337 0.9206 0.7911 0.065 Uiso 1 1 calc R
C8 C 0.6989(2) 0.5689(4) 0.77039(19) 0.0409(5) Uani 1 1 d .
H8 H 0.6441 0.6824 0.7159 0.049 Uiso 1 1 calc R
C9 C 0.61392(17) 0.3927(4) 0.79232(18) 0.0394(5) Uani 1 1 d .
C10 C 0.5828(2) 0.4051(5) 0.8831(2) 0.0472(6) Uani 1 1 d .
H10 H 0.6183 0.5213 0.9364 0.057 Uiso 1 1 calc R
C11 C 0.4984(2) 0.2439(5) 0.8947(2) 0.0567(7) Uani 1 1 d .
H11 H 0.4774 0.2519 0.9559 0.068 Uiso 1 1 calc R
C12 C 0.4456(2) 0.0722(5) 0.8160(2) 0.0530(7) Uani 1 1 d .
H12 H 0.3896 -0.0363 0.8244 0.064 Uiso 1 1 calc R
C14 C 0.47590(19) 0.0606(5) 0.7243(2) 0.0494(6) Uani 1 1 d .
H14 H 0.4391 -0.0546 0.6708 0.059 Uiso 1 1 calc R
C15 C 0.56107(17) 0.2203(4) 0.71154(17) 0.0387(5) Uani 1 1 d .
C16 C 0.60348(19) 0.2116(5) 0.62066(19) 0.0426(5) Uani 1 1 d .
C17 C 0.71548(18) 0.3108(4) 0.63017(17) 0.0349(5) Uani 1 1 d .
C18 C 0.76502(19) 0.2915(4) 0.54227(18) 0.0380(5) Uani 1 1 d .
C19 C 0.8350(2) 0.4717(4) 0.52214(17) 0.0402(5) Uani 1 1 d .
H19 H 0.8550 0.6037 0.5671 0.048 Uiso 1 1 calc R
C20 C 0.8753(2) 0.4570(5) 0.43609(18) 0.0468(6) Uani 1 1 d .
H20 H 0.9230 0.5776 0.4245 0.056 Uiso 1 1 calc R
C21 C 0.8449(2) 0.2643(5) 0.3678(2) 0.0508(6) Uani 1 1 d .
H21 H 0.8714 0.2551 0.3098 0.061 Uiso 1 1 calc R
C22 C 0.7755(2) 0.0863(5) 0.3856(2) 0.0527(6) Uani 1 1 d .
H22 H 0.7543 -0.0430 0.3388 0.063 Uiso 1 1 calc R
C23 C 0.7362(2) 0.0960(4) 0.47245(18) 0.0444(5) Uani 1 1 d .
H23 H 0.6906 -0.0277 0.4843 0.053 Uiso 1 1 calc R
N1 N 0.78195(15) 0.4509(4) 0.72332(15) 0.0387(4) Uani 1 1 d .
O1 O 0.77162(14) 0.6846(3) 0.86861(14) 0.0551(5) Uani 1 1 d .
H16 H 0.5505(19) 0.131(4) 0.5522(18) 0.049(7) Uiso 1 1 d .

loop_
_atom_site_aniso_label
_atom_site_aniso_U_11
_atom_site_aniso_U_22
_atom_site_aniso_U_33
_atom_site_aniso_U_23
_atom_site_aniso_U_13
_atom_site_aniso_U_12
C1 0.0385(11) 0.0402(12) 0.0315(10) 0.0023(10) 0.0173(9) -0.0020(11)
C2 0.0429(11) 0.0410(13) 0.0383(12) 0.0052(10) 0.0185(10) -0.0016(11)
C3 0.0427(12) 0.0589(16) 0.0495(14) 0.0149(13) 0.0206(11) 0.0085(13)
C4 0.0392(12) 0.074(2) 0.0456(14) 0.0108(14) 0.0073(11) -0.0100(13)
C5 0.0522(13) 0.0574(16) 0.0397(12) -0.0017(12) 0.0157(11) -0.0169(13)
C6 0.0500(12) 0.0418(14) 0.0355(11) -0.0002(10) 0.0208(10) -0.0084(11)
C7 0.0655(15) 0.0487(15) 0.0623(17) -0.0185(14) 0.0401(13) -0.0200(14)
C8 0.0443(12) 0.0418(12) 0.0428(12) -0.0054(11) 0.0242(10) 0.0009(11)
C9 0.0276(10) 0.0472(14) 0.0430(12) 0.0027(11) 0.0142(9) 0.0060(10)
C10 0.0397(11) 0.0616(17) 0.0463(13) -0.0015(12) 0.0239(10) 0.0021(12)
C11 0.0449(12) 0.080(2) 0.0518(14) 0.0077(16) 0.0268(11) 0.0023(14)
C12 0.0363(11) 0.0664(17) 0.0618(15) 0.0092(15) 0.0256(12) -0.0061(13)
C14 0.0315(11) 0.0540(14) 0.0576(15) -0.0017(13) 0.0132(10) -0.0003(11)
C15 0.0281(9) 0.0446(13) 0.0417(12) -0.0001(12) 0.0125(9) -0.0004(11)
C16 0.0359(11) 0.0491(14) 0.0392(12) -0.0050(11) 0.0120(10) -0.0017(11)
C17 0.0368(10) 0.0349(11) 0.0322(11) -0.0015(10) 0.0135(9) 0.0015(10)
C18 0.0388(11) 0.0389(12) 0.0349(11) 0.0011(10) 0.0136(9) 0.0059(10)
C19 0.0472(12) 0.0384(12) 0.0352(11) -0.0016(10) 0.0171(10) 0.0000(11)
C20 0.0492(13) 0.0514(14) 0.0407(12) 0.0060(12) 0.0195(11) 0.0002(12)
C21 0.0555(13) 0.0615(16) 0.0415(13) -0.0018(12) 0.0260(11) 0.0082(13)
C22 0.0614(15) 0.0500(15) 0.0468(14) -0.0133(13) 0.0223(12) 0.0041(13)
C23 0.0490(12) 0.0413(13) 0.0450(13) -0.0036(11) 0.0215(11) 0.0004(11)
N1 0.0354(9) 0.0438(10) 0.0396(9) -0.0088(9) 0.0182(8) -0.0027(8)
O1 0.0611(9) 0.0578(10) 0.0593(10) -0.0248(9) 0.0380(9) -0.0188(9)

loop_
_atom_type_symbol
_atom_type_description
_atom_type_scat_dispersion_real
_atom_type_scat_dispersion_imag
_atom_type_scat_source
C C 0.0033 0.0016 'International Tables Vol C Tables 4.2.6.8 and 6.1.1.4'
H H 0.0000 0.0000 'International Tables Vol C Tables 4.2.6.8 and 6.1.1.4'
N N 0.0061 0.0033 'International Tables Vol C Tables 4.2.6.8 and 6.1.1.4'
O O 0.0106 0.0060 'International Tables Vol C Tables 4.2.6.8 and 6.1.1.4'

loop_
_geom_angle_atom_site_label_1
_geom_angle_atom_site_label_2
_geom_angle_atom_site_label_3
_geom_angle
C6 C1 C2 119.71(19)
C6 C1 N1 117.1(2)
C2 C1 N1 123.18(19)
C3 C2 C1 119.6(2)
C3 C2 H2 120.2
C1 C2 H2 120.2
C4 C3 C2 120.6(2)
C4 C3 H3 119.7
C2 C3 H3 119.7
C3 C4 C5 119.8(2)
C3 C4 H4 120.1
C5 C4 H4 120.1
C6 C5 C4 120.6(2)
C6 C5 H5 119.7
C4 C5 H5 119.7
C5 C6 C1 119.6(2)
C5 C6 C7 124.7(2)
C1 C6 C7 115.58(19)
O1 C7 C6 107.17(19)
O1 C7 H7A 110.3
C6 C7 H7A 110.3
O1 C7 H7B 110.3
C6 C7 H7B 110.3
H7A C7 H7B 108.5
O1 C8 N1 111.62(16)
O1 C8 C9 109.14(18)
N1 C8 C9 109.97(18)
O1 C8 H8 108.7
N1 C8 H8 108.7
C9 C8 H8 108.7
C10 C9 C15 120.8(2)
C10 C9 C8 123.0(2)
C15 C9 C8 116.12(19)
C9 C10 C11 119.7(2)
C9 C10 H10 120.1
C11 C10 H10 120.1
C12 C11 C10 120.3(2)
C12 C11 H11 119.9
C10 C11 H11 119.9
C11 C12 C14 120.1(2)
C11 C12 H12 120.0
C14 C12 H12 120.0
C12 C14 C15 120.5(2)
C12 C14 H14 119.8
C15 C14 H14 119.8
C14 C15 C9 118.6(2)
C14 C15 C16 123.8(2)
C9 C15 C16 117.57(19)
C17 C16 C15 121.7(2)
C17 C16 H16 119.3(13)
C15 C16 H16 119.1(13)
C16 C17 N1 118.17(19)
C16 C17 C18 122.78(19)
N1 C17 C18 118.89(17)
C19 C18 C23 117.8(2)
C19 C18 C17 121.45(19)
C23 C18 C17 120.6(2)
C20 C19 C18 121.0(2)
C20 C19 H19 119.5
C18 C19 H19 119.5
C21 C20 C19 120.2(2)
C21 C20 H20 119.9
C19 C20 H20 119.9
C22 C21 C20 119.7(2)
C22 C21 H21 120.1
C20 C21 H21 120.1
C21 C22 C23 120.9(2)
C21 C22 H22 119.5
C23 C22 H22 119.5
C22 C23 C18 120.3(2)
C22 C23 H23 119.9
C18 C23 H23 119.9
C17 N1 C1 125.16(18)
C17 N1 C8 114.74(15)
C1 N1 C8 119.67(17)
C8 O1 C7 111.27(18)

loop_
_geom_bond_atom_site_label_1
_geom_bond_atom_site_label_2
_geom_bond_distance
C1 C6 1.395(3)
C1 C2 1.395(3)
C1 N1 1.413(2)
C2 C3 1.385(3)
C2 H2 0.9300
C3 C4 1.376(4)
C3 H3 0.9300
C4 C5 1.384(4)
C4 H4 0.9300
C5 C6 1.382(3)
C5 H5 0.9300
C6 C7 1.501(3)
C7 O1 1.435(3)
C7 H7A 0.9700
C7 H7B 0.9700
C8 O1 1.384(3)
C8 N1 1.488(2)
C8 C9 1.507(3)
C8 H8 0.9800
C9 C10 1.380(3)
C9 C15 1.394(3)
C10 C11 1.386(3)
C10 H10 0.9300
C11 C12 1.375(4)
C11 H11 0.9300
C12 C14 1.386(3)
C12 H12 0.9300
C14 C15 1.393(3)
C14 H14 0.9300
C15 C16 1.462(3)
C16 C17 1.354(3)
C16 H16 0.97(2)
C17 N1 1.399(3)
C17 C18 1.484(3)
C18 C19 1.395(3)
C18 C23 1.400(3)
C19 C20 1.387(3)
C19 H19 0.9300
C20 C21 1.376(4)
C20 H20 0.9300
C21 C22 1.369(4)
C21 H21 0.9300
C22 C23 1.388(3)
C22 H22 0.9300
C23 H23 0.9300

loop_
_geom_torsion_atom_site_label_1
_geom_torsion_atom_site_label_2
_geom_torsion_atom_site_label_3
_geom_torsion_atom_site_label_4
_geom_torsion
C6 C1 C2 C3 -1.2(3)
N1 C1 C2 C3 179.4(2)
C1 C2 C3 C4 0.6(3)
C2 C3 C4 C5 0.9(4)
C3 C4 C5 C6 -2.0(4)
C4 C5 C6 C1 1.4(3)
C4 C5 C6 C7 176.9(2)
C2 C1 C6 C5 0.2(3)
N1 C1 C6 C5 179.67(19)
C2 C1 C6 C7 -175.7(2)
N1 C1 C6 C7 3.8(3)
C5 C6 C7 O1 -133.7(2)
C1 C6 C7 O1 41.9(3)
O1 C8 C9 C10 20.3(3)
N1 C8 C9 C10 143.05(19)
O1 C8 C9 C15 -163.29(17)
N1 C8 C9 C15 -40.5(2)
C15 C9 C10 C11 0.3(3)
C8 C9 C10 C11 176.5(2)
C9 C10 C11 C12 -0.1(4)
C10 C11 C12 C14 -0.5(4)
C11 C12 C14 C15 0.9(4)
C12 C14 C15 C9 -0.7(3)
C12 C14 C15 C16 176.4(2)
C10 C9 C15 C14 0.1(3)
C8 C9 C15 C14 -176.41(19)
C10 C9 C15 C16 -177.1(2)
C8 C9 C15 C16 6.4(3)
C14 C15 C16 C17 -156.5(2)
C9 C15 C16 C17 20.6(3)
C15 C16 C17 N1 -8.8(3)
C15 C16 C17 C18 175.9(2)
C16 C17 C18 C19 146.9(2)
N1 C17 C18 C19 -28.4(3)
C16 C17 C18 C23 -29.4(3)
N1 C17 C18 C23 155.4(2)
C23 C18 C19 C20 -0.3(3)
C17 C18 C19 C20 -176.68(19)
C18 C19 C20 C21 1.0(3)
C19 C20 C21 C22 -0.5(3)
C20 C21 C22 C23 -0.6(4)
C21 C22 C23 C18 1.3(3)
C19 C18 C23 C22 -0.8(3)
C17 C18 C23 C22 175.61(19)
C16 C17 N1 C1 143.7(2)
C18 C17 N1 C1 -40.8(3)
C16 C17 N1 C8 -28.7(3)
C18 C17 N1 C8 146.77(19)
C6 C1 N1 C17 160.9(2)
C2 C1 N1 C17 -19.6(3)
C6 C1 N1 C8 -27.0(3)
C2 C1 N1 C8 152.5(2)
O1 C8 N1 C17 173.80(19)
C9 C8 N1 C17 52.5(3)
O1 C8 N1 C1 0.9(3)
C9 C8 N1 C1 -120.4(2)
N1 C8 O1 C7 47.8(3)
C9 C8 O1 C7 169.59(17)
C6 C7 O1 C8 -69.8(3)
